data_7046100
loop_
_publ_author_name
'Sorg, Jens R.'
'Wehner, Tobias'
'Matthes, Philipp R.'
'Sure, Rebecca'
'Grimme, Stefan'
'Heine, Johanna'
'M\"uller-Buschbaum, Klaus'

_publ_section_title
;
 Bismuth as a versatile cation for luminescence in coordination polymers
 from BiX<sub>3</sub>/4,4'-bipy: understanding of photophysics by quantum
 chemical calculations and structural parallels to lanthanides.
;
_journal_issue 23
_journal_name_full 'Dalton transactions (Cambridge, England : 2003)'
_journal_page_first 7669
_journal_page_last 7681
_journal_paper_doi 10.1039/c8dt00642c
_journal_volume 47
_journal_year 2018
_chemical_formula_moiety 'C10 H8 Bi I3 N2'
_chemical_formula_sum 'C10 H8 Bi I3 N2'
_chemical_formula_weight 745.86
_space_group_crystal_system triclinic
_space_group_IT_number 2
_space_group_name_Hall '-P 1'
_space_group_name_H-M_alt 'P -1'
_symmetry_space_group_name_Hall '-P 1'
_symmetry_space_group_name_H-M 'P -1'
_atom_sites_solution_hydrogens geom
_audit_creation_date 2016-06-09
_audit_creation_method
;
Olex2 1.2
(compiled 2016.02.19 svn.r3266 for OlexSys, GUI svn.r5155)
;
_audit_update_record
;
2018-03-28 deposited with the CCDC.
2018-04-25 downloaded from the CCDC.
;
_cell_angle_alpha 117.34(3)
_cell_angle_beta 91.13(3)
_cell_angle_gamma 94.78(3)
_cell_formula_units_Z 2
_cell_length_a 7.6526(15)
_cell_length_b 10.094(2)
_cell_length_c 10.841(2)
_cell_measurement_reflns_used 4679
_cell_measurement_temperature 100
_cell_measurement_theta_max 28.309
_cell_measurement_theta_min 2.284
_cell_volume 739.7(3)
_computing_cell_refinement 'SAINT v8.34A (Bruker, 2013)'
_computing_data_collection 'APEX2 ver. 2014.9 (Bruker AXS)'
_computing_data_reduction 'SAINT v8.34A (Bruker, 2013)'
_computing_molecular_graphics 'Olex2 (Dolomanov et al., 2009)'
_computing_publication_material 'Olex2 (Dolomanov et al., 2009)'
_computing_structure_refinement 'XL (Sheldrick, 2008)'
_computing_structure_solution 'XS (Sheldrick, 2008)'
_diffrn_ambient_temperature 100.0
_diffrn_measured_fraction_theta_full 0.998
_diffrn_measured_fraction_theta_max 0.996
_diffrn_measurement_device_type 'Bruker APEX-II CCD'
_diffrn_measurement_method '\w scans'
_diffrn_radiation_type MoK\a
_diffrn_radiation_wavelength 0.71073
_diffrn_reflns_av_R_equivalents 0.0309
_diffrn_reflns_av_unetI/netI 0.0389
_diffrn_reflns_Laue_measured_fraction_full 0.998
_diffrn_reflns_Laue_measured_fraction_max 0.996
_diffrn_reflns_limit_h_max 10
_diffrn_reflns_limit_h_min -10
_diffrn_reflns_limit_k_max 13
_diffrn_reflns_limit_k_min -13
_diffrn_reflns_limit_l_max 14
_diffrn_reflns_limit_l_min -14
_diffrn_reflns_number 10057
_diffrn_reflns_point_group_measured_fraction_full 0.998
_diffrn_reflns_point_group_measured_fraction_max 0.996
_diffrn_reflns_theta_full 25.242
_diffrn_reflns_theta_max 28.323
_diffrn_reflns_theta_min 2.677
_diffrn_standards_number 0
_exptl_absorpt_coefficient_mu 18.157
_exptl_absorpt_correction_T_max 0.7457
_exptl_absorpt_correction_T_min 0.3589
_exptl_absorpt_correction_type multi-scan
_exptl_absorpt_process_details
;
SADABS-2014/4 (Bruker,2014/4) was used for absorption correction.
wR2(int) was 0.1281 before and 0.0420 after correction.
The Ratio of minimum to maximum transmission is 0.4813.
The \l/2 correction factor is 0.00150.
;
_exptl_crystal_colour 'clear light yellow'
_exptl_crystal_colour_lustre clear
_exptl_crystal_colour_modifier light
_exptl_crystal_colour_primary yellow
_exptl_crystal_density_diffrn 3.349
_exptl_crystal_description block
_exptl_crystal_F_000 648
_exptl_crystal_size_max 0.28
_exptl_crystal_size_mid 0.161
_exptl_crystal_size_min 0.153
_refine_diff_density_max 1.105
_refine_diff_density_min -1.371
_refine_diff_density_rms 0.223
_refine_ls_extinction_method none
_refine_ls_goodness_of_fit_ref 1.051
_refine_ls_hydrogen_treatment constr
_refine_ls_matrix_type full
_refine_ls_number_parameters 145
_refine_ls_number_reflns 3675
_refine_ls_number_restraints 0
_refine_ls_restrained_S_all 1.051
_refine_ls_R_factor_all 0.0278
_refine_ls_R_factor_gt 0.0240
_refine_ls_shift/su_max 0.001
_refine_ls_shift/su_mean 0.000
_refine_ls_structure_factor_coef Fsqd
_refine_ls_weighting_details 'w=1/[\s^2^(Fo^2^)+(0.0153P)^2^+0.5582P] where P=(Fo^2^+2Fc^2^)/3'
_refine_ls_weighting_scheme calc
_refine_ls_wR_factor_gt 0.0485
_refine_ls_wR_factor_ref 0.0499
_reflns_Friedel_coverage 0.000
_reflns_number_gt 3385
_reflns_number_total 3675
_reflns_threshold_expression 'I > 2\s(I)'
_cod_data_source_file c8dt00642c2.cif
_cod_data_source_block compound3
_cod_depositor_comments 'Adding full bibliography for 7046099--7046109.cif.'
_cod_database_code 7046100
_shelx_space_group_comment
;
The symmetry employed for this shelxl refinement is uniquely defined
by the following loop, which should always be used as a source of
symmetry information in preference to the above space-group names.
They are only intended as comments.
;
_olex2_refinement_description
;
1. Fixed Uiso
 At 1.2 times of:
  All C(H) groups
2.a Aromatic/amide H refined with riding coordinates:
 C4(H4), C5(H5), C2(H2), C1(H1), C7(H7), C6(H6), C10(H10), C9(H9)
;
_shelx_shelxl_version_number 2014/7
_olex2_submission_special_instructions 'No special instructions were received'

loop_
_space_group_symop_operation_xyz
'x, y, z'
'-x, -y, -z'

loop_
_atom_site_label
_atom_site_type_symbol
_atom_site_fract_x
_atom_site_fract_y
_atom_site_fract_z
_atom_site_U_iso_or_equiv
_atom_site_adp_type
_atom_site_occupancy
_atom_site_site_symmetry_order
_atom_site_calc_flag
_atom_site_refinement_flags_posn
Bi1 Bi 0.45002(2) 0.39895(2) 0.25956(2) 0.00810(5) Uani 1 1 d .
I3 I 0.26670(4) 0.63747(4) 0.52307(3) 0.01237(7) Uani 1 1 d .
I2 I 0.20698(4) 0.44218(3) 0.07938(3) 0.01164(7) Uani 1 1 d .
I1 I 0.64714(4) 0.20503(4) 0.02862(4) 0.01449(8) Uani 1 1 d .
N1 N 0.6458(5) 0.6261(4) 0.2868(4) 0.0101(8) Uani 1 1 d .
C4 C 0.9381(6) 0.7392(5) 0.3058(5) 0.0126(10) Uani 1 1 d .
H4 H 1.0607 0.7364 0.3186 0.015 Uiso 1 1 calc R
C5 C 0.8188(6) 0.6268(6) 0.3034(5) 0.0130(10) Uani 1 1 d .
H5 H 0.8623 0.5469 0.3140 0.016 Uiso 1 1 calc R
C2 C 0.6940(6) 0.8582(5) 0.2767(5) 0.0107(10) Uani 1 1 d .
H2 H 0.6467 0.9386 0.2694 0.013 Uiso 1 1 calc R
C3 C 0.8763(6) 0.8558(5) 0.2892(5) 0.0094(9) Uani 1 1 d .
C1 C 0.5843(6) 0.7417(5) 0.2752(5) 0.0126(10) Uani 1 1 d .
H1 H 0.4609 0.7429 0.2657 0.015 Uiso 1 1 calc R
C8 C 1.0000(6) 0.9718(5) 0.2800(5) 0.0099(9) Uani 1 1 d .
C7 C 0.9538(6) 1.0392(5) 0.1990(5) 0.0138(10) Uani 1 1 d .
H7 H 0.8422 1.0126 0.1493 0.017 Uiso 1 1 calc R
C6 C 1.0740(6) 1.1460(6) 0.1920(6) 0.0154(11) Uani 1 1 d .
H6 H 1.0413 1.1922 0.1371 0.019 Uiso 1 1 calc R
N2 N 1.2342(5) 1.1875(4) 0.2589(4) 0.0113(8) Uani 1 1 d .
C10 C 1.2774(6) 1.1206(5) 0.3353(5) 0.0120(10) Uani 1 1 d .
H10 H 1.3908 1.1478 0.3823 0.014 Uiso 1 1 calc R
C9 C 1.1669(6) 1.0149(6) 0.3494(5) 0.0137(10) Uani 1 1 d .
H9 H 1.2033 0.9714 0.4057 0.016 Uiso 1 1 calc R

loop_
_atom_site_aniso_label
_atom_site_aniso_U_11
_atom_site_aniso_U_22
_atom_site_aniso_U_33
_atom_site_aniso_U_23
_atom_site_aniso_U_13
_atom_site_aniso_U_12
Bi1 0.00861(9) 0.00776(9) 0.00865(10) 0.00469(7) 0.00018(7) -0.00073(6)
I3 0.01161(15) 0.01540(16) 0.01047(17) 0.00614(13) 0.00028(12) 0.00254(12)
I2 0.01273(15) 0.01343(16) 0.01000(17) 0.00635(13) -0.00042(12) 0.00238(12)
I1 0.01624(16) 0.01470(17) 0.01269(18) 0.00563(13) 0.00263(13) 0.00645(12)
N1 0.013(2) 0.010(2) 0.008(2) 0.0052(17) 0.0017(16) -0.0015(15)
C4 0.012(2) 0.014(3) 0.012(3) 0.007(2) -0.002(2) 0.0027(19)
C5 0.011(2) 0.014(3) 0.015(3) 0.008(2) 0.002(2) 0.0010(19)
C2 0.012(2) 0.008(2) 0.013(3) 0.005(2) 0.003(2) 0.0026(18)
C3 0.014(2) 0.009(2) 0.003(2) 0.0012(18) 0.0018(18) -0.0012(18)
C1 0.012(2) 0.014(3) 0.015(3) 0.008(2) 0.003(2) 0.0013(19)
C8 0.011(2) 0.006(2) 0.008(3) -0.0008(18) 0.0027(19) 0.0017(17)
C7 0.014(2) 0.012(2) 0.015(3) 0.007(2) -0.004(2) -0.0009(19)
C6 0.019(3) 0.014(3) 0.018(3) 0.011(2) 0.002(2) 0.005(2)
N2 0.013(2) 0.010(2) 0.011(2) 0.0052(17) 0.0011(17) -0.0009(16)
C10 0.011(2) 0.013(3) 0.010(3) 0.005(2) -0.0011(19) -0.0010(18)
C9 0.016(2) 0.016(3) 0.012(3) 0.009(2) 0.001(2) 0.0015(19)

loop_
_atom_type_symbol
_atom_type_description
_atom_type_scat_dispersion_real
_atom_type_scat_dispersion_imag
_atom_type_scat_source
C C 0.0033 0.0016 'International Tables Vol C Tables 4.2.6.8 and 6.1.1.4'
H H 0.0000 0.0000 'International Tables Vol C Tables 4.2.6.8 and 6.1.1.4'
Bi Bi -4.1077 10.2566 'International Tables Vol C Tables 4.2.6.8 and 6.1.1.4'
I I -0.4742 1.8119 'International Tables Vol C Tables 4.2.6.8 and 6.1.1.4'
N N 0.0061 0.0033 'International Tables Vol C Tables 4.2.6.8 and 6.1.1.4'

loop_
_geom_angle_atom_site_label_1
_geom_angle_atom_site_label_2
_geom_angle_atom_site_label_3
_geom_angle
_geom_angle_site_symmetry_1
_geom_angle_site_symmetry_3
I3 Bi1 I3 89.21(3) . 2_666
I2 Bi1 I3 89.12(3) . .
I2 Bi1 I3 177.846(11) . 2_666
I2 Bi1 I1 92.85(3) . .
I1 Bi1 I3 174.215(11) . .
I1 Bi1 I3 88.69(3) . 2_666
N1 Bi1 I3 84.21(10) . .
N1 Bi1 I3 88.50(10) . 2_666
N1 Bi1 I2 89.98(10) . .
N1 Bi1 I1 90.34(10) . .
N1 Bi1 N2 173.19(13) . 1_445
N2 Bi1 I3 90.60(9) 1_445 2_666
N2 Bi1 I3 89.03(10) 1_445 .
N2 Bi1 I2 90.73(9) 1_445 .
N2 Bi1 I1 96.38(10) 1_445 .
Bi1 I3 Bi1 90.79(3) . 2_666
C5 N1 Bi1 118.4(3) . .
C5 N1 C1 118.5(4) . .
C1 N1 Bi1 123.0(3) . .
C5 C4 C3 119.2(4) . .
N1 C5 C4 122.8(4) . .
C1 C2 C3 118.9(4) . .
C4 C3 C2 118.2(4) . .
C4 C3 C8 120.8(4) . .
C2 C3 C8 121.0(4) . .
N1 C1 C2 122.5(4) . .
C7 C8 C3 120.6(4) . .
C7 C8 C9 117.9(4) . .
C9 C8 C3 121.6(4) . .
C6 C7 C8 118.7(4) . .
N2 C6 C7 123.3(4) . .
C6 N2 Bi1 123.4(3) . 1_665
C10 N2 Bi1 119.3(3) . 1_665
C10 N2 C6 117.2(4) . .
N2 C10 C9 123.6(4) . .
C10 C9 C8 119.2(4) . .

loop_
_geom_bond_atom_site_label_1
_geom_bond_atom_site_label_2
_geom_bond_distance
_geom_bond_site_symmetry_2
Bi1 I3 3.3339(10) 2_666
Bi1 I3 3.2137(14) .
Bi1 I2 2.8706(9) .
Bi1 I1 2.9178(13) .
Bi1 N1 2.525(4) .
Bi1 N2 2.585(4) 1_445
I3 Bi1 3.3340(10) 2_666
N1 C5 1.331(6) .
N1 C1 1.350(6) .
C4 C5 1.386(6) .
C4 C3 1.388(6) .
C2 C3 1.403(6) .
C2 C1 1.380(6) .
C3 C8 1.484(6) .
C8 C7 1.391(6) .
C8 C9 1.399(6) .
C7 C6 1.388(6) .
C6 N2 1.343(6) .
N2 Bi1 2.585(4) 1_665
N2 C10 1.338(6) .
C10 C9 1.372(6) .
